data_7239897
loop_
_publ_author_name
'Moushi, E.'
'Kourtellaris, Andreas'
'Andreou, Eleni'
'Fidelli, Athena M.'
'Papaefstathiou, Giannis S.'
'Plakatouras, John C.'
'Tasiopoulos, Anastasios'

_publ_section_title
;
 New Metal Organic Frameworks Derived from pyridine-3,5-dicarboxylic acid:
 Structural Diversity Rising from the Addition of Templates in the
 Reaction Systems
;
_journal_name_full CrystEngComm
_journal_paper_doi 10.1039/C9CE02006C
_journal_year 2020
_chemical_formula_sum 'C44 H48 N8 O14 Zn2'
_chemical_formula_weight 1043.64
_space_group_crystal_system triclinic
_space_group_IT_number 2
_space_group_name_Hall '-P 1'
_space_group_name_H-M_alt 'P -1'
_atom_sites_solution_hydrogens mixed
_audit_creation_method SHELXL-2016/6
_audit_update_record
;
2019-10-10 deposited with the CCDC.	2020-02-07 downloaded from the CCDC.
;
_cell_angle_alpha 76.153(8)
_cell_angle_beta 73.459(8)
_cell_angle_gamma 84.233(7)
_cell_formula_units_Z 1
_cell_length_a 9.0778(8)
_cell_length_b 9.6883(8)
_cell_length_c 13.9491(13)
_cell_measurement_reflns_used 3693
_cell_measurement_temperature 100(2)
_cell_measurement_theta_max 72.3839
_cell_measurement_theta_min 3.3861
_cell_volume 1141.16(18)
_computing_structure_refinement 'SHELXL-2016/6 (Sheldrick, 2016)'
_diffrn_ambient_temperature 100(2)
_diffrn_detector_area_resol_mean 10.4223
_diffrn_measured_fraction_theta_full 0.996
_diffrn_measured_fraction_theta_max 0.996
_diffrn_measurement_device_type 'SuperNova, Dual, Cu at zero, Atlas'
_diffrn_radiation_monochromator mirror
_diffrn_radiation_source 'SuperNova (Cu) X-ray Source'
_diffrn_radiation_type CuK\a
_diffrn_radiation_wavelength 1.54184
_diffrn_reflns_av_R_equivalents 0.0269
_diffrn_reflns_av_unetI/netI 0.0325
_diffrn_reflns_Laue_measured_fraction_full 0.996
_diffrn_reflns_Laue_measured_fraction_max 0.996
_diffrn_reflns_limit_h_max 10
_diffrn_reflns_limit_h_min -10
_diffrn_reflns_limit_k_max 11
_diffrn_reflns_limit_k_min -9
_diffrn_reflns_limit_l_max 16
_diffrn_reflns_limit_l_min -12
_diffrn_reflns_number 7215
_diffrn_reflns_point_group_measured_fraction_full 0.996
_diffrn_reflns_point_group_measured_fraction_max 0.996
_diffrn_reflns_theta_full 66.985
_diffrn_reflns_theta_max 66.985
_diffrn_reflns_theta_min 3.389
_exptl_absorpt_coefficient_mu 1.946
_exptl_absorpt_correction_T_max 1.00000
_exptl_absorpt_correction_T_min 0.83395
_exptl_absorpt_correction_type multi-scan
_exptl_absorpt_process_details
;
CrysAlisPro, Agilent Technologies,
Version 1.171.35.19 (release 27-10-2011 CrysAlis171 .NET)
(compiled Oct 27 2011,15:02:11)
Empirical absorption correction using spherical harmonics,
 implemented in SCALE3 ABSPACK scaling algorithm.
;
_exptl_crystal_colour colourless
_exptl_crystal_density_diffrn 1.519
_exptl_crystal_description polyhedral
_exptl_crystal_F_000 540
_exptl_crystal_size_max 0.040
_exptl_crystal_size_mid 0.030
_exptl_crystal_size_min 0.020
_refine_diff_density_max 0.339
_refine_diff_density_min -0.436
_refine_diff_density_rms 0.053
_refine_ls_extinction_method none
_refine_ls_goodness_of_fit_ref 0.898
_refine_ls_hydrogen_treatment mixed
_refine_ls_matrix_type full
_refine_ls_number_parameters 321
_refine_ls_number_reflns 4055
_refine_ls_number_restraints 0
_refine_ls_restrained_S_all 0.898
_refine_ls_R_factor_all 0.0373
_refine_ls_R_factor_gt 0.0305
_refine_ls_shift/su_max 0.001
_refine_ls_shift/su_mean 0.000
_refine_ls_structure_factor_coef Fsqd
_refine_ls_weighting_details 'w=1/[\s^2^(Fo^2^)+(0.0524P)^2^+0.7352P] where P=(Fo^2^+2Fc^2^)/3'
_refine_ls_weighting_scheme calc
_refine_ls_wR_factor_gt 0.0806
_refine_ls_wR_factor_ref 0.0840
_reflns_Friedel_coverage 0.000
_reflns_number_gt 3614
_reflns_number_total 4055
_reflns_threshold_expression 'I > 2\s(I)'
_cod_data_source_file c9ce02006c2.cif
_cod_data_source_block 7
_cod_original_cell_volume 1141.17(18)
_cod_database_code 7239897
_shelx_shelxl_version_number 2016/6
_shelx_space_group_comment
;
The symmetry employed for this shelxl refinement is uniquely defined
by the following loop, which should always be used as a source of
symmetry information in preference to the above space-group names.
They are only intended as comments.
;
_shelx_estimated_absorpt_t_min 0.926
_shelx_estimated_absorpt_t_max 0.962

loop_
_space_group_symop_operation_xyz
'x, y, z'
'-x, -y, -z'

loop_
_atom_site_label
_atom_site_type_symbol
_atom_site_fract_x
_atom_site_fract_y
_atom_site_fract_z
_atom_site_U_iso_or_equiv
_atom_site_adp_type
_atom_site_occupancy
_atom_site_site_symmetry_order
_atom_site_calc_flag
_atom_site_refinement_flags_posn
_atom_site_refinement_flags_adp
Zn1 Zn 0.16909(3) 0.31787(3) 0.76708(2) 0.02077(10) Uani 1 1 d . .
O1 O 0.37832(17) 0.18605(15) 0.72359(11) 0.0236(3) Uani 1 1 d . .
O2 O 0.10175(18) 0.30938(16) 0.62393(11) 0.0263(3) Uani 1 1 d . .
O3 O 0.24912(16) 0.35386(15) 0.88367(10) 0.0228(3) Uani 1 1 d . .
O4 O 0.47390(17) 0.23068(17) 0.87104(12) 0.0328(4) Uani 1 1 d . .
O5 O 0.03727(16) 0.58955(15) 1.17151(10) 0.0242(3) Uani 1 1 d . .
O6 O 0.14425(17) 0.54415(19) 1.30273(11) 0.0340(4) Uani 1 1 d . .
O7 O 0.6877(2) 0.93465(19) 0.53621(15) 0.0464(4) Uani 1 1 d . .
N1 N 0.0878(2) 0.11103(18) 0.82573(12) 0.0239(4) Uani 1 1 d . .
N2 N 0.26586(19) 0.49790(17) 0.65981(12) 0.0214(3) Uani 1 1 d . .
N3 N 0.4981(2) 0.3056(2) 1.14855(14) 0.0320(4) Uani 1 1 d . .
N4 N 0.8631(2) 0.9205(2) 0.62734(16) 0.0388(5) Uani 1 1 d . .
C1 C 0.1901(2) 0.0031(2) 0.81208(15) 0.0245(4) Uani 1 1 d . .
C2 C 0.1530(3) -0.1373(2) 0.85932(16) 0.0288(5) Uani 1 1 d . .
H2 H 0.228331 -0.212061 0.850428 0.035 Uiso 1 1 calc R U
C3 C 0.0049(3) -0.1665(2) 0.91937(17) 0.0321(5) Uani 1 1 d . .
H3 H -0.022362 -0.261423 0.953561 0.038 Uiso 1 1 calc R U
C4 C -0.1027(3) -0.0559(2) 0.92896(17) 0.0314(5) Uani 1 1 d . .
H4 H -0.206423 -0.073965 0.966970 0.038 Uiso 1 1 calc R U
C5 C -0.0574(2) 0.0809(2) 0.88259(16) 0.0276(4) Uani 1 1 d . .
H5 H -0.131028 0.157061 0.890884 0.033 Uiso 1 1 calc R U
C6 C 0.3465(2) 0.0406(2) 0.73934(17) 0.0288(5) Uani 1 1 d . .
H6A H 0.426254 -0.019255 0.767220 0.035 Uiso 1 1 calc R U
H6B H 0.351833 0.018926 0.672564 0.035 Uiso 1 1 calc R U
C7 C 0.2690(2) 0.5116(2) 0.56104(15) 0.0232(4) Uani 1 1 d . .
C8 C 0.3362(2) 0.6269(2) 0.48548(16) 0.0289(5) Uani 1 1 d . .
H8 H 0.336821 0.635104 0.416120 0.035 Uiso 1 1 calc R U
C9 C 0.4018(3) 0.7292(2) 0.51254(16) 0.0301(5) Uani 1 1 d . .
H9 H 0.449094 0.808271 0.462064 0.036 Uiso 1 1 calc R U
C10 C 0.3974(2) 0.7146(2) 0.61517(16) 0.0264(4) Uani 1 1 d . .
H10 H 0.441324 0.783764 0.635802 0.032 Uiso 1 1 calc R U
C11 C 0.3283(2) 0.5984(2) 0.68619(15) 0.0234(4) Uani 1 1 d . .
H11 H 0.324744 0.588994 0.756184 0.028 Uiso 1 1 calc R U
C12 C 0.1998(2) 0.3947(2) 0.53550(15) 0.0274(4) Uani 1 1 d . .
H12A H 0.140108 0.437359 0.485666 0.033 Uiso 1 1 calc R U
H12B H 0.283517 0.333511 0.502648 0.033 Uiso 1 1 calc R U
C13 C 0.4906(2) 0.2850(2) 1.05799(16) 0.0278(4) Uani 1 1 d . .
H13 H 0.569908 0.228562 1.023144 0.033 Uiso 1 1 calc R U
C14 C 0.3736(2) 0.3413(2) 1.01253(14) 0.0221(4) Uani 1 1 d . .
C15 C 0.2600(2) 0.4262(2) 1.06239(14) 0.0219(4) Uani 1 1 d . .
H15 H 0.180259 0.469323 1.032387 0.026 Uiso 1 1 calc R U
C16 C 0.2637(2) 0.4478(2) 1.15672(15) 0.0234(4) Uani 1 1 d . .
C17 C 0.3845(2) 0.3851(2) 1.19626(16) 0.0288(5) Uani 1 1 d . .
H17 H 0.386711 0.399413 1.260860 0.035 Uiso 1 1 calc R U
C18 C 0.3674(2) 0.3064(2) 0.91354(14) 0.0220(4) Uani 1 1 d . .
C19 C 0.1390(2) 0.5342(2) 1.21572(15) 0.0235(4) Uani 1 1 d . .
C20 C 0.8100(3) 0.8926(3) 0.5542(2) 0.0394(6) Uani 1 1 d . .
C21 C 0.7750(3) 1.0116(3) 0.6941(2) 0.0493(7) Uani 1 1 d . .
H21A H 0.840344 1.086401 0.693790 0.074 Uiso 1 1 calc R U
H21B H 0.738777 0.954740 0.764044 0.074 Uiso 1 1 calc R U
H21C H 0.686592 1.055045 0.669404 0.074 Uiso 1 1 calc R U
C22 C 1.0033(3) 0.8524(4) 0.6487(2) 0.0557(8) Uani 1 1 d . .
H22A H 1.074423 0.925143 0.643650 0.084 Uiso 1 1 calc R U
H22B H 1.051162 0.793836 0.598924 0.084 Uiso 1 1 calc R U
H22C H 0.979171 0.792034 0.718107 0.084 Uiso 1 1 calc R U
H20 H 0.884(3) 0.829(3) 0.516(2) 0.042(7) Uiso 1 1 d . .
H2A H 0.022(4) 0.356(3) 0.642(2) 0.055(9) Uiso 1 1 d . .
H1A H 0.417(3) 0.194(3) 0.768(2) 0.039(8) Uiso 1 1 d . .

loop_
_atom_site_aniso_label
_atom_site_aniso_U_11
_atom_site_aniso_U_22
_atom_site_aniso_U_33
_atom_site_aniso_U_23
_atom_site_aniso_U_13
_atom_site_aniso_U_12
Zn1 0.02364(16) 0.02314(15) 0.01627(14) -0.00593(10) -0.00577(10) 0.00070(10)
O1 0.0258(7) 0.0250(7) 0.0204(7) -0.0078(6) -0.0045(6) -0.0015(6)
O2 0.0265(8) 0.0342(8) 0.0204(7) -0.0109(6) -0.0056(6) -0.0015(7)
O3 0.0259(7) 0.0265(7) 0.0183(6) -0.0075(5) -0.0086(6) 0.0026(6)
O4 0.0281(8) 0.0446(9) 0.0312(8) -0.0201(7) -0.0110(7) 0.0099(7)
O5 0.0253(7) 0.0290(7) 0.0195(7) -0.0083(6) -0.0079(6) 0.0052(6)
O6 0.0287(8) 0.0560(10) 0.0215(7) -0.0164(7) -0.0103(6) 0.0093(7)
O7 0.0433(10) 0.0434(10) 0.0637(12) -0.0185(9) -0.0269(9) -0.0008(8)
N1 0.0258(9) 0.0266(9) 0.0198(8) -0.0066(7) -0.0059(7) -0.0009(7)
N2 0.0227(8) 0.0229(8) 0.0182(8) -0.0040(6) -0.0066(6) 0.0040(7)
N3 0.0281(9) 0.0457(11) 0.0251(9) -0.0106(8) -0.0132(8) 0.0093(8)
N4 0.0318(10) 0.0471(12) 0.0364(11) -0.0068(9) -0.0093(8) -0.0021(9)
C1 0.0285(11) 0.0267(10) 0.0196(9) -0.0081(8) -0.0061(8) -0.0009(8)
C2 0.0333(12) 0.0261(11) 0.0277(11) -0.0094(9) -0.0066(9) -0.0006(9)
C3 0.0381(12) 0.0284(11) 0.0290(11) -0.0055(9) -0.0063(9) -0.0080(10)
C4 0.0285(11) 0.0356(12) 0.0289(11) -0.0069(9) -0.0040(9) -0.0071(9)
C5 0.0249(10) 0.0323(11) 0.0248(10) -0.0073(9) -0.0041(8) -0.0017(9)
C6 0.0290(11) 0.0243(10) 0.0302(11) -0.0090(9) -0.0016(9) 0.0004(9)
C7 0.0225(10) 0.0293(10) 0.0176(9) -0.0075(8) -0.0048(8) 0.0036(8)
C8 0.0278(11) 0.0360(12) 0.0188(10) -0.0036(9) -0.0035(8) 0.0038(9)
C9 0.0279(11) 0.0294(11) 0.0252(10) 0.0006(9) -0.0010(9) -0.0001(9)
C10 0.0242(10) 0.0242(10) 0.0302(11) -0.0065(8) -0.0067(8) 0.0016(8)
C11 0.0235(10) 0.0250(10) 0.0225(10) -0.0067(8) -0.0074(8) 0.0027(8)
C12 0.0279(11) 0.0381(12) 0.0159(9) -0.0076(8) -0.0042(8) -0.0012(9)
C13 0.0252(10) 0.0341(11) 0.0246(10) -0.0098(9) -0.0072(8) 0.0058(9)
C14 0.0246(10) 0.0251(10) 0.0171(9) -0.0037(8) -0.0065(8) -0.0018(8)
C15 0.0233(10) 0.0241(10) 0.0181(9) -0.0013(8) -0.0078(8) -0.0013(8)
C16 0.0239(10) 0.0279(10) 0.0187(9) -0.0052(8) -0.0061(8) -0.0013(8)
C17 0.0286(11) 0.0406(12) 0.0199(10) -0.0094(9) -0.0105(8) 0.0041(9)
C18 0.0241(10) 0.0237(10) 0.0183(9) -0.0041(8) -0.0062(8) -0.0015(8)
C19 0.0236(10) 0.0286(10) 0.0188(9) -0.0063(8) -0.0054(8) -0.0009(8)
C20 0.0365(13) 0.0357(13) 0.0482(14) -0.0115(11) -0.0123(11) -0.0036(11)
C21 0.0433(15) 0.0679(19) 0.0415(14) -0.0184(13) -0.0141(12) -0.0012(13)
C22 0.0364(15) 0.080(2) 0.0478(16) -0.0049(15) -0.0161(12) 0.0043(14)

loop_
_atom_type_symbol
_atom_type_description
_atom_type_scat_dispersion_real
_atom_type_scat_dispersion_imag
_atom_type_scat_source
C C 0.0181 0.0091 'International Tables Vol C Tables 4.2.6.8 and 6.1.1.4'
H H 0.0000 0.0000 'International Tables Vol C Tables 4.2.6.8 and 6.1.1.4'
N N 0.0311 0.0180 'International Tables Vol C Tables 4.2.6.8 and 6.1.1.4'
O O 0.0492 0.0322 'International Tables Vol C Tables 4.2.6.8 and 6.1.1.4'
Zn Zn -1.5491 0.6778 'International Tables Vol C Tables 4.2.6.8 and 6.1.1.4'

loop_
_geom_angle_atom_site_label_1
_geom_angle_atom_site_label_2
_geom_angle_atom_site_label_3
_geom_angle
_geom_angle_site_symmetry_1
_geom_angle_site_symmetry_3
O5 Zn1 O3 88.98(5) 2_567 .
O5 Zn1 N2 97.59(6) 2_567 .
O3 Zn1 N2 95.01(6) . .
O5 Zn1 N1 93.42(6) 2_567 .
O3 Zn1 N1 102.78(6) . .
N2 Zn1 N1 159.22(7) . .
O5 Zn1 O1 169.90(5) 2_567 .
O3 Zn1 O1 88.40(5) . .
N2 Zn1 O1 92.35(6) . .
N1 Zn1 O1 77.67(6) . .
O5 Zn1 O2 92.58(6) 2_567 .
O3 Zn1 O2 170.96(5) . .
N2 Zn1 O2 75.96(6) . .
N1 Zn1 O2 86.02(6) . .
O1 Zn1 O2 91.54(6) . .
C6 O1 Zn1 112.45(12) . .
C6 O1 H1A 108(2) . .
Zn1 O1 H1A 97(2) . .
C12 O2 Zn1 110.44(11) . .
C12 O2 H2A 108(2) . .
Zn1 O2 H2A 91(2) . .
C18 O3 Zn1 131.61(13) . .
C19 O5 Zn1 127.92(12) . 2_567
C1 N1 C5 118.53(18) . .
C1 N1 Zn1 117.29(14) . .
C5 N1 Zn1 123.98(14) . .
C11 N2 C7 119.13(17) . .
C11 N2 Zn1 121.98(13) . .
C7 N2 Zn1 118.87(14) . .
C17 N3 C13 116.87(18) . .
C20 N4 C22 121.5(2) . .
C20 N4 C21 120.8(2) . .
C22 N4 C21 117.5(2) . .
N1 C1 C2 121.83(19) . .
N1 C1 C6 116.71(18) . .
C2 C1 C6 121.41(19) . .
C3 C2 C1 119.0(2) . .
C3 C2 H2 120.5 . .
C1 C2 H2 120.5 . .
C4 C3 C2 119.1(2) . .
C4 C3 H3 120.5 . .
C2 C3 H3 120.5 . .
C5 C4 C3 118.9(2) . .
C5 C4 H4 120.5 . .
C3 C4 H4 120.5 . .
N1 C5 C4 122.5(2) . .
N1 C5 H5 118.8 . .
C4 C5 H5 118.8 . .
O1 C6 C1 112.56(17) . .
O1 C6 H6A 109.1 . .
C1 C6 H6A 109.1 . .
O1 C6 H6B 109.1 . .
C1 C6 H6B 109.1 . .
H6A C6 H6B 107.8 . .
N2 C7 C8 121.57(19) . .
N2 C7 C12 116.92(18) . .
C8 C7 C12 121.50(18) . .
C9 C8 C7 119.21(19) . .
C9 C8 H8 120.4 . .
C7 C8 H8 120.4 . .
C8 C9 C10 118.9(2) . .
C8 C9 H9 120.6 . .
C10 C9 H9 120.6 . .
C11 C10 C9 119.0(2) . .
C11 C10 H10 120.5 . .
C9 C10 H10 120.5 . .
N2 C11 C10 122.21(19) . .
N2 C11 H11 118.9 . .
C10 C11 H11 118.9 . .
O2 C12 C7 112.33(16) . .
O2 C12 H12A 109.1 . .
C7 C12 H12A 109.1 . .
O2 C12 H12B 109.1 . .
C7 C12 H12B 109.1 . .
H12A C12 H12B 107.9 . .
N3 C13 C14 123.84(19) . .
N3 C13 H13 118.1 . .
C14 C13 H13 118.1 . .
C15 C14 C13 117.90(18) . .
C15 C14 C18 121.13(18) . .
C13 C14 C18 120.93(18) . .
C14 C15 C16 119.52(18) . .
C14 C15 H15 120.2 . .
C16 C15 H15 120.2 . .
C17 C16 C15 118.08(19) . .
C17 C16 C19 120.58(18) . .
C15 C16 C19 121.33(18) . .
N3 C17 C16 123.75(19) . .
N3 C17 H17 118.1 . .
C16 C17 H17 118.1 . .
O4 C18 O3 125.99(18) . .
O4 C18 C14 118.50(17) . .
O3 C18 C14 115.46(17) . .
O6 C19 O5 126.17(19) . .
O6 C19 C16 118.50(18) . .
O5 C19 C16 115.33(17) . .
O7 C20 N4 126.4(2) . .
O7 C20 H20 123.4(16) . .
N4 C20 H20 110.2(16) . .
N4 C21 H21A 109.5 . .
N4 C21 H21B 109.5 . .
H21A C21 H21B 109.5 . .
N4 C21 H21C 109.5 . .
H21A C21 H21C 109.5 . .
H21B C21 H21C 109.5 . .
N4 C22 H22A 109.5 . .
N4 C22 H22B 109.5 . .
H22A C22 H22B 109.5 . .
N4 C22 H22C 109.5 . .
H22A C22 H22C 109.5 . .
H22B C22 H22C 109.5 . .

loop_
_geom_bond_atom_site_label_1
_geom_bond_atom_site_label_2
_geom_bond_distance
_geom_bond_site_symmetry_2
Zn1 O5 2.0406(14) 2_567
Zn1 O3 2.0710(13) .
Zn1 N2 2.0888(17) .
Zn1 N1 2.0972(17) .
Zn1 O1 2.1985(15) .
Zn1 O2 2.2697(14) .
O1 C6 1.419(2) .
O1 H1A 0.81(3) .
O2 C12 1.426(2) .
O2 H2A 0.83(3) .
O3 C18 1.266(2) .
O4 C18 1.250(2) .
O5 C19 1.260(2) .
O6 C19 1.255(2) .
O7 C20 1.217(3) .
N1 C1 1.338(3) .
N1 C5 1.350(3) .
N2 C11 1.344(3) .
N2 C7 1.344(2) .
N3 C17 1.340(3) .
N3 C13 1.347(3) .
N4 C20 1.336(3) .
N4 C22 1.448(3) .
N4 C21 1.453(3) .
C1 C2 1.392(3) .
C1 C6 1.511(3) .
C2 C3 1.382(3) .
C2 H2 0.9500 .
C3 C4 1.380(3) .
C3 H3 0.9500 .
C4 C5 1.376(3) .
C4 H4 0.9500 .
C5 H5 0.9500 .
C6 H6A 0.9900 .
C6 H6B 0.9900 .
C7 C8 1.392(3) .
C7 C12 1.506(3) .
C8 C9 1.380(3) .
C8 H8 0.9500 .
C9 C10 1.394(3) .
C9 H9 0.9500 .
C10 C11 1.377(3) .
C10 H10 0.9500 .
C11 H11 0.9500 .
C12 H12A 0.9900 .
C12 H12B 0.9900 .
C13 C14 1.389(3) .
C13 H13 0.9500 .
C14 C15 1.384(3) .
C14 C18 1.515(3) .
C15 C16 1.391(3) .
C15 H15 0.9500 .
C16 C17 1.388(3) .
C16 C19 1.506(3) .
C17 H17 0.9500 .
C20 H20 0.99(3) .
C21 H21A 0.9800 .
C21 H21B 0.9800 .
C21 H21C 0.9800 .
C22 H22A 0.9800 .
C22 H22B 0.9800 .
C22 H22C 0.9800 .
